data_4501698
loop_
_publ_author_name
'Szafra\'nski, Marek'
'Katrusiak, Andrzej'
'McIntyre, Garry J.'

_publ_section_title
;
 Proton Disorder in NH&#x00B7;&#x00B7;&#x00B7;N Bonded
 [dabcoH]+I&#x2212;Relaxor: New Insights into H-Disordering in a
 One-Dimensional H2O Ice Analogue
;
_journal_issue 10
_journal_name_full 'Crystal Growth &amp; Design'
_journal_page_first 4334
_journal_paper_doi 10.1021/cg100247g
_journal_volume 10
_journal_year 2010
_chemical_formula_sum 'C6 H13 I N2'
_chemical_formula_weight 240.09
_chemical_name_common 'dabco hydroiodide'
_chemical_name_systematic
; 
 1,4-diazabicyclo[2.2.2]octane hydroiodide 
;
_space_group_IT_number 187
_symmetry_cell_setting hexagonal
_symmetry_space_group_name_Hall 'P -6 2'
_symmetry_space_group_name_H-M 'P -6 m 2'
_atom_sites_solution_hydrogens difmap
_atom_sites_solution_primary direct
_atom_sites_solution_secondary difmap
_audit_creation_method SHELXL-97
_cell_angle_alpha 90.00
_cell_angle_beta 90.00
_cell_angle_gamma 120.00
_cell_formula_units_Z 1
_cell_length_a 7.0217(10)
_cell_length_b 7.0217(10)
_cell_length_c 5.3196(11)
_cell_measurement_reflns_used 270
_cell_measurement_temperature 6.0(2)
_cell_measurement_theta_max 48.39
_cell_measurement_theta_min 3.90
_cell_volume 227.14(7)
_computing_cell_refinement 'RAFD9 (local program)'
_computing_data_collection 'MAD (Barthelemy, 1984)'
_computing_data_reduction 'RACER (Wilkinson et al, 1988), D15ABS'
_computing_molecular_graphics 'SHELXTL-PLUS (Sheldrick, 1995)'
_computing_publication_material 'SHELXL-97 (Sheldrick, 1997)'
_computing_structure_refinement 'SHELXL-97 (Sheldrick, 1997)'
_computing_structure_solution 'SHELXS-97 (Sheldrick, 1997)'
_diffrn_ambient_temperature 6.0(2)
_diffrn_detector_area_resol_mean '0.3 deg'
_diffrn_measured_fraction_theta_full 0.547
_diffrn_measured_fraction_theta_max 0.547
_diffrn_measurement_device_type 'diffractometer D9 in normal-beam mode'
_diffrn_measurement_method '\w-x-\q scans'
_diffrn_radiation_monochromator 'Cu(220) crystal in transmission'
_diffrn_radiation_probe neutron
_diffrn_radiation_source 'HFR at the Institut Laue Langevin reactor, Grenoble'
_diffrn_radiation_type 'hot neutrons'
_diffrn_radiation_wavelength 0.8372(2)
_diffrn_reflns_av_R_equivalents 0.0340
_diffrn_reflns_av_sigmaI/netI 0.0286
_diffrn_reflns_limit_h_max 3
_diffrn_reflns_limit_h_min -5
_diffrn_reflns_limit_k_max 8
_diffrn_reflns_limit_k_min 0
_diffrn_reflns_limit_l_max 9
_diffrn_reflns_limit_l_min 0
_diffrn_reflns_number 359
_diffrn_reflns_theta_full 49.84
_diffrn_reflns_theta_max 49.84
_diffrn_reflns_theta_min 3.92
_diffrn_standards_decay_% 0
_diffrn_standards_interval_count 50
_diffrn_standards_number 1
_exptl_absorpt_coefficient_mu '0.20823 mm-1'
_exptl_absorpt_correction_T_max 0.7092
_exptl_absorpt_correction_T_min 0.5794
_exptl_absorpt_correction_type 'Gaussian integration using calculated mu = 0.20823 mm-1'
_exptl_crystal_colour colourless
_exptl_crystal_density_diffrn 1.756
_exptl_crystal_density_method 'not measured'
_exptl_crystal_description 'trapezoidal plate'
_exptl_crystal_F_000 15.3
_exptl_crystal_size_max 3.1
_exptl_crystal_size_mid 1.8
_exptl_crystal_size_min 1.8
_refine_diff_density_max 0.966
_refine_diff_density_min -0.566
_refine_diff_density_rms 0.125
_refine_ls_abs_structure_details 'Flack H D (1983), Acta Cryst. A39, 876-881'
_refine_ls_abs_structure_Flack 0
_refine_ls_extinction_coef 0.005(18)
_refine_ls_extinction_expression Fc^*^=kFc[1+0.001xFc^2^\l^3^/sin(2\q)]^-1/4^
_refine_ls_extinction_method SHELXL
_refine_ls_goodness_of_fit_ref 1.143
_refine_ls_hydrogen_treatment 'refined with anisotropic Uij'
_refine_ls_matrix_type full
_refine_ls_number_parameters 25
_refine_ls_number_reflns 216
_refine_ls_number_restraints 0
_refine_ls_restrained_S_all 1.143
_refine_ls_R_factor_all 0.0305
_refine_ls_R_factor_gt 0.0285
_refine_ls_shift/su_max 0.000
_refine_ls_shift/su_mean 0.000
_refine_ls_structure_factor_coef Fsqd
_refine_ls_weighting_details 'calc w=1/[\s^2^(Fo^2^)+(0.0151P)^2^+1.0585P] where P=(Fo^2^+2Fc^2^)/3'
_refine_ls_weighting_scheme calc
_refine_ls_wR_factor_gt 0.0639
_refine_ls_wR_factor_ref 0.0656
_reflns_number_gt 209
_reflns_number_total 216
_reflns_threshold_expression >2sigma(I)
_cod_data_source_file cg100247g_si_002.cif
_cod_data_source_block dabcoHI6_@_6.0_K_dhi04
_cod_original_sg_symbol_H-M P-6m2
_cod_database_code 4501698

loop_
_symmetry_equiv_pos_as_xyz
'x, y, z'
'-y, x-y, z'
'-x+y, -x, z'
'x, y, -z'
'-y, x-y, -z'
'-x+y, -x, -z'
'-y, -x, z'
'-x+y, y, z'
'x, x-y, z'
'-y, -x, -z'
'-x+y, y, -z'
'x, x-y, -z'

loop_
_atom_site_label
_atom_site_type_symbol
_atom_site_fract_x
_atom_site_fract_y
_atom_site_fract_z
_atom_site_U_iso_or_equiv
_atom_site_adp_type
_atom_site_occupancy
_atom_site_symmetry_multiplicity
_atom_site_calc_flag
_atom_site_refinement_flags
I1 I 0.0000 0.0000 1.0000 0.0010(6) Uani 1 12 d S
N1 N 0.3333 0.6667 0.7374(2) 0.0049(3) Uani 1 6 d S
H1 H 0.3333 0.6667 0.9528(11) 0.014(2) Uani 0.50 6 d SP
C1 C 0.1028(3) 0.55142(13) 0.64539(18) 0.0062(2) Uani 1 2 d S
H2 H 0.0241(5) 0.6411(6) 0.7197(3) 0.0230(6) Uani 1 1 d .

loop_
_atom_site_aniso_label
_atom_site_aniso_U_11
_atom_site_aniso_U_22
_atom_site_aniso_U_33
_atom_site_aniso_U_23
_atom_site_aniso_U_13
_atom_site_aniso_U_12
I1 0.0005(10) 0.0005(10) 0.0019(7) 0.000 0.000 0.0003(5)
N1 0.0041(4) 0.0041(4) 0.0065(3) 0.000 0.000 0.0020(2)
H1 0.017(3) 0.017(3) 0.008(2) 0.000 0.000 0.0087(17)
C1 0.0028(6) 0.0062(4) 0.0086(3) -0.0003(2) -0.0005(4) 0.0014(3)
H2 0.0186(15) 0.0312(15) 0.0268(6) -0.0064(9) -0.0009(9) 0.0182(14)

loop_
_atom_type_symbol
_atom_type_description
_atom_type_scat_dispersion_real
_atom_type_scat_dispersion_imag
_atom_type_scat_source
C C 0.0000 0.0000 'International Tables Vol C Tables 4.2.6.8 and 6.1.1.4'
H H 0.0000 0.0000 'International Tables Vol C Tables 4.2.6.8 and 6.1.1.4'
N N 0.0000 0.0000 'International Tables Vol C Tables 4.2.6.8 and 6.1.1.4'
I I 0.0000 0.0000 'International Tables Vol C Tables 4.2.6.8 and 6.1.1.4'

loop_
_geom_angle_atom_site_label_1
_geom_angle_atom_site_label_2
_geom_angle_atom_site_label_3
_geom_angle
_geom_angle_site_symmetry_1
_geom_angle_site_symmetry_3
C1 N1 C1 109.69(6) . 3_565
C1 N1 C1 109.69(6) . 2_665
C1 N1 C1 109.69(6) 3_565 2_665
C1 N1 H1 109.25(6) . .
C1 N1 H1 109.25(6) 3_565 .
C1 N1 H1 109.25(6) 2_665 .
N1 C1 C1 109.25(6) . 4_556
N1 C1 H2 107.03(18) . .
C1 C1 H2 111.11(12) 4_556 .

loop_
_geom_bond_atom_site_label_1
_geom_bond_atom_site_label_2
_geom_bond_distance
_geom_bond_site_symmetry_2
N1 C1 1.4846(16) .
N1 C1 1.4846(16) 3_565
N1 C1 1.4846(16) 2_665
N1 H1 1.146(6) .
C1 C1 1.5468(19) 4_556
C1 H2 1.098(3) .
